data_1562620
loop_
_publ_author_name
'Chen, Xiao-Xian'
'Zhang, X. Y.'
'Liu, De-Xuan'
'Huang, Rui-Kang'
'Wang, Sha-Sha'
'Xiong, Li-Qun'
'Zhang, Wei-Xiong'
'Chen, Xiao-Ming'

_publ_section_title
;
 Room-temperature ferroelectric and ferroelastic orders coexisting in a
 new tetrafluoroborate-based perovskite
;
_journal_name_full 'Chemical Science'
_journal_paper_doi 10.1039/D1SC01345A
_journal_year 2021
_chemical_formula_moiety 'B3 F12 K, C5 H14 N2'
_chemical_formula_sum 'C5 H14 B3 F12 K N2'
_chemical_formula_weight 401.71
_space_group_crystal_system orthorhombic
_space_group_IT_number 29
_space_group_name_Hall 'P 2c -2b'
_space_group_name_H-M_alt 'P b c 21'
_atom_sites_solution_hydrogens geom
_audit_creation_date 2020-02-22
_audit_creation_method
;
Olex2 1.2
(compiled 2018.05.29 svn.r3508 for OlexSys, GUI svn.r5506)
;
_audit_update_record
;
2020-03-04 deposited with the CCDC.	2021-05-17 downloaded from the CCDC.
;
_cell_angle_alpha 90
_cell_angle_beta 90
_cell_angle_gamma 90
_cell_formula_units_Z 4
_cell_length_a 10.27920(10)
_cell_length_b 9.37590(10)
_cell_length_c 14.5388(2)
_cell_measurement_reflns_used 10778
_cell_measurement_temperature 293(2)
_cell_measurement_theta_max 77.3710
_cell_measurement_theta_min 3.0130
_cell_volume 1401.20(3)
_computing_molecular_graphics 'Olex2 (Dolomanov et al., 2009)'
_computing_publication_material 'Olex2 (Dolomanov et al., 2009)'
_computing_structure_refinement 'ShelXL (Sheldrick, 2015)'
_computing_structure_solution 'ShelXT (Sheldrick, 2015)'
_diffrn_ambient_temperature 293(2)
_diffrn_measured_fraction_theta_full 1.000
_diffrn_measured_fraction_theta_max 0.991
_diffrn_measurement_device_type 'multiwire proportional'
_diffrn_measurement_method 'phi and omega scans'
_diffrn_radiation_type CuK\a
_diffrn_radiation_wavelength 1.54178
_diffrn_reflns_av_R_equivalents 0.0298
_diffrn_reflns_av_unetI/netI 0.0177
_diffrn_reflns_Laue_measured_fraction_full 1.000
_diffrn_reflns_Laue_measured_fraction_max 0.991
_diffrn_reflns_limit_h_max 13
_diffrn_reflns_limit_h_min -13
_diffrn_reflns_limit_k_max 11
_diffrn_reflns_limit_k_min -11
_diffrn_reflns_limit_l_max 13
_diffrn_reflns_limit_l_min -17
_diffrn_reflns_number 12104
_diffrn_reflns_point_group_measured_fraction_full 1.000
_diffrn_reflns_point_group_measured_fraction_max 0.991
_diffrn_reflns_theta_full 66.500
_diffrn_reflns_theta_max 77.665
_diffrn_reflns_theta_min 4.301
_exptl_absorpt_coefficient_mu 4.655
_exptl_absorpt_correction_T_max 1.00000
_exptl_absorpt_correction_T_min 0.47680
_exptl_absorpt_correction_type multi-scan
_exptl_crystal_colour colorless
_exptl_crystal_density_diffrn 1.904
_exptl_crystal_description block
_exptl_crystal_F_000 800
_exptl_crystal_size_max 0.25
_exptl_crystal_size_mid 0.15
_exptl_crystal_size_min 0.10
_refine_diff_density_max 0.397
_refine_diff_density_min -0.213
_refine_diff_density_rms 0.054
_refine_ls_abs_structure_details
;
 Refined as an inversion twin.
;
_refine_ls_abs_structure_Flack 0.06(2)
_refine_ls_extinction_coef 0.0026(5)
_refine_ls_extinction_expression Fc^*^=kFc[1+0.001xFc^2^\l^3^/sin(2\q)]^-1/4^
_refine_ls_extinction_method 'SHELXL-2014/7 (Sheldrick 2014'
_refine_ls_goodness_of_fit_ref 1.085
_refine_ls_hydrogen_treatment constr
_refine_ls_matrix_type full
_refine_ls_number_parameters 210
_refine_ls_number_reflns 2563
_refine_ls_number_restraints 1
_refine_ls_restrained_S_all 1.085
_refine_ls_R_factor_all 0.0356
_refine_ls_R_factor_gt 0.0344
_refine_ls_shift/su_max 0.000
_refine_ls_shift/su_mean 0.000
_refine_ls_structure_factor_coef Fsqd
_refine_ls_weighting_details 'w=1/[\s^2^(Fo^2^)+(0.0614P)^2^+0.6601P] where P=(Fo^2^+2Fc^2^)/3'
_refine_ls_weighting_scheme calc
_refine_ls_wR_factor_gt 0.0962
_refine_ls_wR_factor_ref 0.1019
_reflns_Friedel_coverage 0.919
_reflns_Friedel_fraction_full 1.000
_reflns_Friedel_fraction_max 0.992
_reflns_number_gt 2520
_reflns_number_total 2563
_reflns_threshold_expression 'I > 2\s(I)'
_cod_data_source_file d1sc01345a3.cif
_cod_data_source_block 293K
_cod_database_code 1562620
_shelx_shelxl_version_number 2014/7
_shelx_space_group_comment
;
The symmetry employed for this shelxl refinement is uniquely defined
by the following loop, which should always be used as a source of
symmetry information in preference to the above space-group names.
They are only intended as comments.
;
_olex2_refinement_description
;
1. Twinned data refinement
 Scales: 0.94(2)
 0.06(2)
2. Fixed Uiso
 At 1.2 times of:
  All C(H,H) groups, All N(H,H) groups
3.a Secondary CH2 refined with riding coordinates:
 N1(H1A,H1B), N2(H2A,H2B), C1(H1C,H1D), C2(H2C,H2D), C3(H3A,H3B), C4(H4A,H4B),
 C5(H5A,H5B)
;
_olex2_submission_special_instructions 'No special instructions were received'

loop_
_space_group_symop_operation_xyz
'x, y, z'
'-x, -y, z+1/2'
'-x, y+1/2, z'
'x, -y+1/2, z+1/2'

loop_
_atom_site_label
_atom_site_type_symbol
_atom_site_fract_x
_atom_site_fract_y
_atom_site_fract_z
_atom_site_U_iso_or_equiv
_atom_site_adp_type
_atom_site_occupancy
_atom_site_site_symmetry_order
_atom_site_calc_flag
_atom_site_refinement_flags_posn
_atom_site_refinement_flags_adp
_atom_site_refinement_flags_occupancy
_atom_site_disorder_assembly
_atom_site_disorder_group
K1 K 0.25378(6) 0.70587(6) 0.70117(9) 0.0365(2) Uani 1 1 d . . . . .
F11 F 0.0759(2) 0.9041(3) 0.7415(2) 0.0540(7) Uani 1 1 d . . . . .
F12 F 0.0176(3) 0.8973(3) 0.59118(18) 0.0551(7) Uani 1 1 d . . . . .
F13 F -0.1359(2) 0.9252(3) 0.7004(2) 0.0512(6) Uani 1 1 d . . . . .
F14 F 0.0037(3) 1.1036(2) 0.6714(2) 0.0497(6) Uani 1 1 d . . . . .
F21 F 0.1516(3) 0.6419(3) 0.4895(2) 0.0612(8) Uani 1 1 d . . . . .
F22 F 0.2994(3) 0.8125(4) 0.5176(2) 0.0678(9) Uani 1 1 d . . . . .
F23 F 0.3150(3) 0.6793(3) 0.3884(2) 0.0606(8) Uani 1 1 d . . . . .
F24 F 0.1558(4) 0.8415(3) 0.4032(3) 0.0681(9) Uani 1 1 d . . . . .
F31 F 0.4237(3) 0.5036(3) 0.79367(19) 0.0468(6) Uani 1 1 d . . . . .
F32 F 0.4223(2) 0.4985(3) 0.63863(17) 0.0434(6) Uani 1 1 d . . . . .
F33 F 0.4532(3) 0.2933(2) 0.7190(2) 0.0588(8) Uani 1 1 d . . . . .
F34 F 0.6109(2) 0.4609(2) 0.7157(2) 0.0418(5) Uani 1 1 d . . . . .
B1 B -0.0104(4) 0.9563(4) 0.6765(3) 0.0327(9) Uani 1 1 d . . . . .
B2 B 0.2311(4) 0.7453(7) 0.4494(4) 0.0360(8) Uani 1 1 d . . . . .
B3 B 0.4772(4) 0.4397(4) 0.7161(3) 0.0299(8) Uani 1 1 d . . . . .
N1 N 0.3079(4) 0.1436(4) 0.8645(3) 0.0491(10) Uani 1 1 d . . . . .
H1A H 0.3152 0.0551 0.8430 0.059 Uiso 1 1 calc R . . . .
H1B H 0.3409 0.2022 0.8223 0.059 Uiso 1 1 calc R . . . .
N2 N 0.1410(3) 0.3573(4) 0.9984(3) 0.0449(9) Uani 1 1 d . . . . .
H2A H 0.0751 0.3107 1.0243 0.054 Uiso 1 1 calc R . . . .
H2B H 0.1254 0.4499 1.0059 0.054 Uiso 1 1 calc R . . . .
C1 C 0.1646(5) 0.1776(5) 0.8759(4) 0.0532(12) Uani 1 1 d . . . . .
H1C H 0.1200 0.1546 0.8190 0.064 Uiso 1 1 calc R . . . .
H1D H 0.1292 0.1166 0.9237 0.064 Uiso 1 1 calc R . . . .
C2 C 0.1364(4) 0.3280(5) 0.8999(3) 0.0446(9) Uani 1 1 d . . . . .
H2C H 0.1989 0.3889 0.8690 0.054 Uiso 1 1 calc R . . . .
H2D H 0.0506 0.3525 0.8770 0.054 Uiso 1 1 calc R . . . .
C3 C 0.2598(4) 0.3227(6) 1.0521(3) 0.0422(10) Uani 1 1 d . . . . .
H3A H 0.2431 0.2377 1.0882 0.051 Uiso 1 1 calc R . . . .
H3B H 0.2767 0.4002 1.0947 0.051 Uiso 1 1 calc R . . . .
C4 C 0.3804(4) 0.2983(5) 0.9946(3) 0.0395(9) Uani 1 1 d . . . . .
H4A H 0.3844 0.3713 0.9474 0.047 Uiso 1 1 calc R . . . .
H4B H 0.4562 0.3097 1.0337 0.047 Uiso 1 1 calc R . . . .
C5 C 0.3873(5) 0.1557(6) 0.9494(4) 0.0552(12) Uani 1 1 d . . . . .
H5A H 0.4773 0.1354 0.9343 0.066 Uiso 1 1 calc R . . . .
H5B H 0.3585 0.0838 0.9929 0.066 Uiso 1 1 calc R . . . .

loop_
_atom_site_aniso_label
_atom_site_aniso_U_11
_atom_site_aniso_U_22
_atom_site_aniso_U_33
_atom_site_aniso_U_23
_atom_site_aniso_U_13
_atom_site_aniso_U_12
K1 0.0344(3) 0.0266(3) 0.0483(5) -0.0031(4) 0.0024(3) 0.0007(2)
F11 0.0509(14) 0.0501(13) 0.0610(18) 0.0077(12) -0.0074(12) 0.0164(11)
F12 0.0822(19) 0.0394(13) 0.0438(17) -0.0086(11) 0.0246(14) 0.0005(12)
F13 0.0384(11) 0.0626(14) 0.0527(16) -0.0004(14) 0.0073(12) -0.0024(9)
F14 0.0693(15) 0.0256(11) 0.0542(15) 0.0004(9) 0.0041(12) 0.0037(9)
F21 0.0637(16) 0.0433(14) 0.077(2) 0.0122(14) 0.0201(15) -0.0056(12)
F22 0.0613(17) 0.093(2) 0.050(2) -0.0272(17) -0.0017(15) -0.0108(17)
F23 0.0674(18) 0.0580(16) 0.0563(19) -0.0149(14) 0.0226(15) 0.0047(14)
F24 0.085(2) 0.0516(16) 0.067(2) 0.0127(15) -0.0107(17) 0.0160(15)
F31 0.0539(14) 0.0536(14) 0.0330(12) -0.0055(11) 0.0073(11) 0.0046(12)
F32 0.0511(13) 0.0463(12) 0.0328(13) 0.0045(10) -0.0090(11) 0.0087(11)
F33 0.0832(17) 0.0247(10) 0.069(2) 0.0030(11) -0.0126(16) -0.0112(10)
F34 0.0359(9) 0.0444(10) 0.0452(14) -0.0012(11) -0.0005(10) 0.0044(8)
B1 0.0364(18) 0.0272(18) 0.034(2) 0.0016(14) 0.0079(16) 0.0056(14)
B2 0.0399(17) 0.0336(17) 0.034(2) -0.0034(15) 0.002(2) 0.000(2)
B3 0.0372(17) 0.0223(15) 0.030(2) 0.0001(15) -0.0030(17) 0.0004(13)
N1 0.073(3) 0.0385(17) 0.036(2) -0.0140(15) 0.0098(19) 0.0046(16)
N2 0.0420(17) 0.051(2) 0.042(2) -0.0052(17) 0.0047(15) 0.0143(15)
C1 0.061(3) 0.051(2) 0.047(3) -0.012(2) -0.012(2) -0.013(2)
C2 0.044(2) 0.051(2) 0.038(2) 0.0000(19) -0.0114(17) 0.0073(17)
C3 0.045(2) 0.059(2) 0.023(2) -0.0090(18) -0.0033(16) 0.0024(17)
C4 0.0314(18) 0.052(2) 0.035(2) 0.0016(17) -0.0064(16) -0.0079(15)
C5 0.050(2) 0.055(3) 0.061(3) -0.007(2) -0.004(2) 0.022(2)

loop_
_atom_type_symbol
_atom_type_description
_atom_type_scat_dispersion_real
_atom_type_scat_dispersion_imag
_atom_type_scat_source
C C 0.0181 0.0091 'International Tables Vol C Tables 4.2.6.8 and 6.1.1.4'
H H 0.0000 0.0000 'International Tables Vol C Tables 4.2.6.8 and 6.1.1.4'
B B 0.0090 0.0039 'International Tables Vol C Tables 4.2.6.8 and 6.1.1.4'
F F 0.0727 0.0534 'International Tables Vol C Tables 4.2.6.8 and 6.1.1.4'
K K 0.3868 1.0657 'International Tables Vol C Tables 4.2.6.8 and 6.1.1.4'
N N 0.0311 0.0180 'International Tables Vol C Tables 4.2.6.8 and 6.1.1.4'

loop_
_geom_angle_atom_site_label_1
_geom_angle_atom_site_label_2
_geom_angle_atom_site_label_3
_geom_angle
_geom_angle_site_symmetry_1
_geom_angle_site_symmetry_3
_geom_angle_publ_flag
F11 K1 F13 110.27(8) . 3_545 ?
F11 K1 F14 68.39(8) . 3_545 ?
F11 K1 F21 96.51(9) . . ?
F11 K1 F22 94.20(10) . . ?
F11 K1 F23 72.18(9) . 4_565 ?
F11 K1 F24 70.92(10) . 4_565 ?
F11 K1 F31 139.72(10) . . ?
F11 K1 F32 172.90(10) . . ?
F11 K1 F33 117.22(8) . 3_655 ?
F11 K1 F34 74.14(7) . 3_655 ?
F11 K1 B3 163.54(11) . . ?
F13 K1 F21 72.47(8) 3_545 . ?
F13 K1 F23 114.72(9) 3_545 4_565 ?
F13 K1 F24 74.97(9) 3_545 4_565 ?
F13 K1 F31 70.17(7) 3_545 . ?
F13 K1 F33 129.82(6) 3_545 3_655 ?
F13 K1 B3 67.41(8) 3_545 . ?
F14 K1 F13 45.98(6) 3_545 3_545 ?
F14 K1 F21 60.16(8) 3_545 . ?
F14 K1 F22 97.29(9) 3_545 . ?
F14 K1 F23 117.03(9) 3_545 4_565 ?
F14 K1 F24 78.24(9) 3_545 4_565 ?
F14 K1 F31 114.15(8) 3_545 . ?
F14 K1 F33 173.89(8) 3_545 3_655 ?
F14 K1 B3 113.00(8) 3_545 . ?
F21 K1 B3 98.09(9) . . ?
F22 K1 F13 112.25(9) . 3_545 ?
F22 K1 F21 41.78(8) . . ?
F22 K1 F23 132.95(7) . 4_565 ?
F22 K1 F24 165.11(9) . 4_565 ?
F22 K1 F31 123.75(9) . . ?
F22 K1 F33 80.21(9) . 3_655 ?
F22 K1 B3 101.74(11) . . ?
F23 K1 F21 167.99(8) 4_565 . ?
F23 K1 F24 42.88(8) 4_565 4_565 ?
F23 K1 F33 68.18(8) 4_565 3_655 ?
F23 K1 B3 93.67(10) 4_565 . ?
F24 K1 F21 138.06(7) 4_565 . ?
F24 K1 B3 93.05(10) 4_565 . ?
F31 K1 F21 120.20(8) . . ?
F31 K1 F23 71.81(8) . 4_565 ?
F31 K1 F24 70.58(9) . 4_565 ?
F31 K1 F33 63.56(7) . 3_655 ?
F31 K1 B3 23.89(9) . . ?
F32 K1 F13 67.73(7) . 3_545 ?
F32 K1 F14 107.24(8) . 3_545 ?
F32 K1 F21 76.39(8) . . ?
F32 K1 F22 80.64(9) . . ?
F32 K1 F23 114.91(9) . 4_565 ?
F32 K1 F24 114.24(9) . 4_565 ?
F32 K1 F31 46.81(7) . . ?
F32 K1 F33 66.92(7) . 3_655 ?
F32 K1 F34 108.54(7) . 3_655 ?
F32 K1 B3 22.93(9) . . ?
F33 K1 F21 115.47(9) 3_655 . ?
F33 K1 F24 105.56(9) 3_655 4_565 ?
F33 K1 B3 62.43(7) 3_655 . ?
F34 K1 F13 173.15(8) 3_655 3_545 ?
F34 K1 F14 140.13(7) 3_655 3_545 ?
F34 K1 F21 112.74(8) 3_655 . ?
F34 K1 F22 71.99(9) 3_655 . ?
F34 K1 F23 61.00(8) 3_655 4_565 ?
F34 K1 F24 102.22(9) 3_655 4_565 ?
F34 K1 F31 103.04(8) 3_655 . ?
F34 K1 F33 44.43(6) 3_655 3_655 ?
F34 K1 B3 106.81(8) 3_655 . ?
B1 F11 K1 122.3(2) . . ?
B1 F13 K1 101.7(2) . 3 ?
B1 F14 K1 103.2(2) . 3 ?
B2 F21 K1 94.5(3) . . ?
B2 F22 K1 115.3(3) . . ?
B2 F23 K1 106.9(3) . 4_564 ?
B2 F24 K1 100.6(3) . 4_564 ?
B3 F31 K1 98.2(2) . . ?
B3 F32 K1 105.7(2) . . ?
B3 F33 K1 94.9(2) . 3_645 ?
B3 F34 K1 111.92(18) . 3_645 ?
F11 B1 K1 129.4(3) . 3 ?
F11 B1 F12 109.6(3) . . ?
F11 B1 F14 108.7(3) . . ?
F12 B1 K1 120.9(3) . 3 ?
F12 B1 F14 109.0(3) . . ?
F13 B1 K1 55.47(17) . 3 ?
F13 B1 F11 110.9(3) . . ?
F13 B1 F12 109.7(4) . . ?
F13 B1 F14 108.9(3) . . ?
F14 B1 K1 53.62(17) . 3 ?
F22 B2 F21 108.5(4) . . ?
F22 B2 F23 110.5(3) . . ?
F23 B2 F21 108.8(5) . . ?
F24 B2 F21 109.5(3) . . ?
F24 B2 F22 110.0(5) . . ?
F24 B2 F23 109.5(4) . . ?
F31 B3 F33 109.2(3) . . ?
F32 B3 F31 109.2(3) . . ?
F32 B3 F33 110.3(3) . . ?
F32 B3 F34 110.2(3) . . ?
F34 B3 F31 109.4(3) . . ?
F34 B3 F33 108.4(3) . . ?
H1A N1 H1B 107.5 . . ?
C1 N1 H1A 108.5 . . ?
C1 N1 H1B 108.5 . . ?
C5 N1 H1A 108.5 . . ?
C5 N1 H1B 108.5 . . ?
C5 N1 C1 115.3(4) . . ?
H2A N2 H2B 106.9 . . ?
C2 N2 H2A 107.3 . . ?
C2 N2 H2B 107.3 . . ?
C2 N2 C3 120.1(3) . . ?
C3 N2 H2A 107.3 . . ?
C3 N2 H2B 107.3 . . ?
N1 C1 H1C 108.6 . . ?
N1 C1 H1D 108.6 . . ?
H1C C1 H1D 107.6 . . ?
C2 C1 N1 114.6(4) . . ?
C2 C1 H1C 108.6 . . ?
C2 C1 H1D 108.6 . . ?
N2 C2 C1 113.8(4) . . ?
N2 C2 H2C 108.8 . . ?
N2 C2 H2D 108.8 . . ?
C1 C2 H2C 108.8 . . ?
C1 C2 H2D 108.8 . . ?
H2C C2 H2D 107.7 . . ?
N2 C3 H3A 108.6 . . ?
N2 C3 H3B 108.6 . . ?
N2 C3 C4 114.6(4) . . ?
H3A C3 H3B 107.6 . . ?
C4 C3 H3A 108.6 . . ?
C4 C3 H3B 108.6 . . ?
C3 C4 H4A 108.6 . . ?
C3 C4 H4B 108.6 . . ?
H4A C4 H4B 107.6 . . ?
C5 C4 C3 114.7(4) . . ?
C5 C4 H4A 108.6 . . ?
C5 C4 H4B 108.6 . . ?
N1 C5 C4 114.1(4) . . ?
N1 C5 H5A 108.7 . . ?
N1 C5 H5B 108.7 . . ?
C4 C5 H5A 108.7 . . ?
C4 C5 H5B 108.7 . . ?
H5A C5 H5B 107.6 . . ?

loop_
_geom_bond_atom_site_label_1
_geom_bond_atom_site_label_2
_geom_bond_distance
_geom_bond_site_symmetry_2
_geom_bond_publ_flag
K1 F11 2.672(3) . ?
K1 F13 2.897(3) 3_545 ?
K1 F14 2.848(3) 3_545 ?
K1 F21 3.306(4) . ?
K1 F22 2.888(4) . ?
K1 F23 2.994(4) 4_565 ?
K1 F24 3.136(4) 4_565 ?
K1 F31 2.908(3) . ?
K1 F32 2.758(3) . ?
K1 F33 3.132(3) 3_655 ?
K1 F34 2.774(2) 3_655 ?
K1 B3 3.398(4) . ?
F11 B1 1.386(5) . ?
F12 B1 1.389(5) . ?
F13 K1 2.897(3) 3 ?
F13 B1 1.367(5) . ?
F14 K1 2.848(3) 3 ?
F14 B1 1.391(4) . ?
F21 B2 1.395(6) . ?
F22 B2 1.369(6) . ?
F23 K1 2.994(4) 4_564 ?
F23 B2 1.383(6) . ?
F24 K1 3.136(4) 4_564 ?
F24 B2 1.365(6) . ?
F31 B3 1.390(5) . ?
F32 B3 1.375(5) . ?
F33 K1 3.132(3) 3_645 ?
F33 B3 1.395(4) . ?
F34 K1 2.774(2) 3_645 ?
F34 B3 1.389(4) . ?
B1 K1 3.444(4) 3 ?
N1 H1A 0.8900 . ?
N1 H1B 0.8900 . ?
N1 C1 1.516(7) . ?
N1 C5 1.484(7) . ?
N2 H2A 0.8900 . ?
N2 H2B 0.8900 . ?
N2 C2 1.459(6) . ?
N2 C3 1.484(6) . ?
C1 H1C 0.9700 . ?
C1 H1D 0.9700 . ?
C1 C2 1.481(6) . ?
C2 H2C 0.9700 . ?
C2 H2D 0.9700 . ?
C3 H3A 0.9700 . ?
C3 H3B 0.9700 . ?
C3 C4 1.513(6) . ?
C4 H4A 0.9700 . ?
C4 H4B 0.9700 . ?
C4 C5 1.492(6) . ?
C5 H5A 0.9700 . ?
C5 H5B 0.9700 . ?

loop_
_geom_hbond_atom_site_label_D
_geom_hbond_atom_site_label_H
_geom_hbond_atom_site_label_A
_geom_hbond_distance_DH
_geom_hbond_distance_HA
_geom_hbond_distance_DA
_geom_hbond_angle_DHA
_geom_hbond_site_symmetry_A
N1 H1A F23 0.89 2.29 3.048(5) 142.4 4
N1 H1A F34 0.89 2.19 2.882(4) 134.7 3_645
N1 H1B F33 0.89 2.08 2.945(5) 164.4 .
N2 H2A F12 0.89 2.38 3.190(5) 151.7 2_565
N2 H2A F21 0.89 2.43 3.011(5) 123.7 2_565
N2 H2B F12 0.89 2.20 2.953(4) 142.8 4_565
N2 H2B F24 0.89 2.48 3.149(5) 132.3 4_565
C5 H5B F32 0.97 2.35 3.128(6) 137.0 4

loop_
_twin_individual_id
_twin_individual_mass_fraction_refined
1 0.94(2)
2 0.06(2)
